data_1530399
loop_
_publ_author_name
'Pan, F.'
'Gao, S.'
'Liu, H. Z.'

_publ_section_title
;
 A heterometallic nanosized tube {Fe[(CN)6]2[Co(LN3O2)]3}nand two of its
 lamellar polymorphous isomers
;
_journal_issue 39
_journal_name_full CrystEngComm
_journal_page_first 7490
_journal_paper_doi 10.1039/C5CE01185J
_journal_volume 17
_journal_year 2015
_chemical_formula_moiety 'C57 H63 Co3 Fe2 N21 O6, 6(H2 O)'
_chemical_formula_sum 'C57 H75 Co3 Fe2 N21 O12'
_chemical_formula_weight 1534.87
_chemical_name_systematic
; 
 ? 
;
_space_group_IT_number 14
_symmetry_cell_setting monoclinic
_symmetry_space_group_name_Hall '-P 2yn'
_symmetry_space_group_name_H-M 'P 1 21/n 1'
_atom_sites_solution_hydrogens geom
_atom_sites_solution_primary direct
_atom_sites_solution_secondary difmap
_audit_creation_method SHELXL-97
_audit_update_record
;
2015-09-05 deposited with the CCDC.
2015-09-08 downloaded from the CCDC.
;
_cell_angle_alpha 90.00
_cell_angle_beta 101.50(3)
_cell_angle_gamma 90.00
_cell_formula_units_Z 4
_cell_length_a 10.187(2)
_cell_length_b 42.792(9)
_cell_length_c 17.083(3)
_cell_measurement_reflns_used 69710
_cell_measurement_temperature 293(2)
_cell_measurement_theta_max 25.028
_cell_measurement_theta_min 3.395
_cell_volume 7297(3)
_computing_cell_refinement 'HKL Scalepack (Otwinowski & Minor, 1997)'
_computing_data_collection 'KappaCCD (Nonius B. V., 1998)'
_computing_data_reduction 'HKL Denzo (Otwinowski & Minor, 1997) & maXus (Mackay et al., 1998)'
_computing_molecular_graphics 'Bruker SHELXTL V5.1 (Sheldrick, 1998)'
_computing_publication_material 'SHELXL-97 (Sheldrick, 1997)'
_computing_structure_refinement 'SHELXL-97 (Sheldrick, 1997)'
_computing_structure_solution 'SHELXS-97 (Sheldrick, 1990)'
_diffrn_ambient_temperature 293(2)
_diffrn_detector_area_resol_mean 0.76
_diffrn_measured_fraction_theta_full 0.975
_diffrn_measured_fraction_theta_max 0.975
_diffrn_measurement_device_type 'NONIUS KappaCCD'
_diffrn_measurement_method CCD
_diffrn_radiation_monochromator graphite
_diffrn_radiation_source 'fine-focus sealed tube'
_diffrn_radiation_type MoK\a
_diffrn_radiation_wavelength 0.71073
_diffrn_reflns_av_R_equivalents 0.1339
_diffrn_reflns_av_sigmaI/netI 0.1481
_diffrn_reflns_limit_h_max 12
_diffrn_reflns_limit_h_min -12
_diffrn_reflns_limit_k_max 50
_diffrn_reflns_limit_k_min -50
_diffrn_reflns_limit_l_max 20
_diffrn_reflns_limit_l_min -20
_diffrn_reflns_number 88271
_diffrn_reflns_theta_full 25.01
_diffrn_reflns_theta_max 25.01
_diffrn_reflns_theta_min 3.40
_exptl_absorpt_coefficient_mu 1.124
_exptl_absorpt_correction_T_max 0.8495
_exptl_absorpt_correction_T_min 0.5925
_exptl_absorpt_correction_type empirical
_exptl_crystal_colour 'dark brown'
_exptl_crystal_density_diffrn 1.397
_exptl_crystal_density_method 'not measured'
_exptl_crystal_description 'long brick'
_exptl_crystal_F_000 3172
_exptl_crystal_size_max 0.52
_exptl_crystal_size_mid 0.23
_exptl_crystal_size_min 0.15
_platon_squeeze_details
;
The 38 electrons were removed from the unit-cell contents, corresponding to 1 water molecule.
;
_refine_diff_density_max 1.088
_refine_diff_density_min -0.852
_refine_diff_density_rms 0.131
_refine_ls_extinction_method none
_refine_ls_goodness_of_fit_ref 0.934
_refine_ls_hydrogen_treatment constr
_refine_ls_matrix_type full
_refine_ls_number_parameters 921
_refine_ls_number_reflns 12556
_refine_ls_number_restraints 681
_refine_ls_restrained_S_all 0.974
_refine_ls_R_factor_all 0.1999
_refine_ls_R_factor_gt 0.0940
_refine_ls_shift/su_max 0.032
_refine_ls_shift/su_mean 0.002
_refine_ls_structure_factor_coef Fsqd
_refine_ls_weighting_details 'calc w=1/[\s^2^(Fo^2^)+(0.2000P)^2^+0.0000P] where P=(Fo^2^+2Fc^2^)/3'
_refine_ls_weighting_scheme calc
_refine_ls_wR_factor_gt 0.2726
_refine_ls_wR_factor_ref 0.3198
_reflns_number_gt 5237
_reflns_number_total 12556
_reflns_threshold_expression >2sigma(I)
_cod_data_source_file c5ce01185j2.cif
_cod_data_source_block last
_cod_depositor_comments
;
The following automatic conversions were performed:

'_symmetry_cell_setting' value 'Monoclinic' changed to 'monoclinic'
according to
/usr/data/users/saulius/crontab/automatic-downloads/rss-feeds/RSC/lib/dictionaries/cif_core.dic
dictionary named 'cif_core.dic' version 2.4.2 from 2011-04-26.

Automatic conversion script
Id: cif_fix_values 3271 2015-04-21 07:52:19Z andrius 

 Adding full bibliography for 1530397--1530399.cif.
;
_cod_original_sg_symbol_H-M P21/n
_cod_database_code 1530399

loop_
_symmetry_equiv_pos_as_xyz
'x, y, z'
'-x+1/2, y+1/2, -z+1/2'
'-x, -y, -z'
'x-1/2, -y-1/2, z-1/2'

loop_
_atom_site_label
_atom_site_type_symbol
_atom_site_fract_x
_atom_site_fract_y
_atom_site_fract_z
_atom_site_U_iso_or_equiv
_atom_site_adp_type
_atom_site_occupancy
_atom_site_symmetry_multiplicity
_atom_site_calc_flag
_atom_site_refinement_flags
_atom_site_disorder_assembly
_atom_site_disorder_group
Co1 Co 0.26113(15) 0.33710(3) 0.66016(9) 0.0679(5) Uani 1 1 d U . .
Co2 Co -0.13811(11) 0.41716(3) 0.89960(8) 0.0456(4) Uani 1 1 d U . .
Co3 Co 0.43852(15) 0.32877(4) 1.11935(10) 0.0754(6) Uani 1 1 d U A .
Fe1 Fe 0.36170(11) 0.41079(3) 0.89966(7) 0.0350(4) Uani 1 1 d . . .
Fe2 Fe 0.34819(14) 0.30509(3) 1.39106(9) 0.0596(5) Uani 1 1 d U . .
C1 C 0.3002(8) 0.3822(2) 0.8116(6) 0.044(2) Uani 1 1 d . . .
C2 C 0.1817(9) 0.4122(2) 0.9220(5) 0.043(2) Uani 1 1 d . . .
C3 C 0.4087(9) 0.3761(3) 0.9738(6) 0.061(3) Uani 1 1 d . . .
C4 C 0.5413(9) 0.41182(19) 0.8773(5) 0.041(2) Uani 1 1 d . . .
C5 C 0.4260(8) 0.4381(2) 0.9901(6) 0.051(3) Uani 1 1 d U . .
C6 C 0.3139(10) 0.4440(2) 0.8269(6) 0.052(3) Uani 1 1 d U . .
C7 C 0.3855(11) 0.3039(2) 1.2846(7) 0.064(3) Uani 1 1 d . A .
C8 C 0.3113(12) 0.3087(3) 1.4979(8) 0.086(4) Uani 1 1 d U A .
C9 C 0.154(2) 0.2988(5) 1.3588(12) 0.050(5) Uani 0.50 1 d PU A 1
C10 C 0.543(2) 0.3060(6) 1.4272(13) 0.068(6) Uani 0.50 1 d PU A 1
C11 C 0.341(3) 0.3469(7) 1.3936(17) 0.094(7) Uani 0.50 1 d PU A 1
C12 C 0.3616(17) 0.2578(4) 1.4053(10) 0.036(4) Uani 0.50 1 d PU A 1
N9 N 0.051(2) 0.2957(5) 1.3382(11) 0.082(5) Uani 0.50 1 d PU A 1
N10 N 0.652(2) 0.3060(5) 1.4496(12) 0.089(6) Uani 0.50 1 d PU A 1
N11 N 0.305(3) 0.3715(7) 1.3807(16) 0.134(8) Uani 0.50 1 d PU A 1
N12 N 0.3742(15) 0.2327(4) 1.4118(9) 0.056(4) Uani 0.50 1 d PU A 1
C9' C 0.219(3) 0.2788(7) 1.3424(16) 0.097(7) Uani 0.50 1 d PU A 2
C10' C 0.484(4) 0.3400(8) 1.4236(19) 0.129(9) Uani 0.50 1 d PU A 2
C11' C 0.234(3) 0.3424(6) 1.3463(14) 0.072(6) Uani 0.50 1 d PU A 2
C12' C 0.458(4) 0.2736(9) 1.424(2) 0.144(11) Uani 0.50 1 d PU A 2
N10' N 0.573(3) 0.3622(7) 1.4483(17) 0.152(9) Uani 0.50 1 d PU A 2
N11' N 0.158(2) 0.3625(5) 1.3243(12) 0.095(6) Uani 0.50 1 d PU A 2
N12' N 0.527(3) 0.2618(7) 1.4683(18) 0.155(10) Uani 0.50 1 d PU A 2
N9' N 0.153(3) 0.2600(6) 1.3188(15) 0.130(8) Uani 0.50 1 d PU A 2
C13 C -0.0390(19) 0.3326(5) 0.5923(12) 0.125(6) Uani 1 1 d DU . .
C14 C -0.1506(17) 0.3138(4) 0.5860(11) 0.155(7) Uani 1 1 d DU . .
H14 H -0.2204 0.3174 0.5428 0.186 Uiso 1 1 calc R . .
C15 C -0.1683(18) 0.2908(4) 0.6359(11) 0.142(6) Uani 1 1 d DU . .
H15 H -0.2553 0.2837 0.6333 0.170 Uiso 1 1 calc R . .
C16 C -0.0677(16) 0.2768(4) 0.6911(11) 0.159(6) Uani 1 1 d DU . .
H16 H -0.0767 0.2596 0.7230 0.191 Uiso 1 1 calc R . .
C17 C 0.0490(16) 0.2932(4) 0.6896(10) 0.102(5) Uani 1 1 d DU . .
C18 C 0.1658(19) 0.2815(3) 0.7391(9) 0.102(4) Uani 1 1 d U . .
C19 C 0.1652(16) 0.2517(3) 0.7892(8) 0.136(6) Uani 1 1 d U . .
H19A H 0.2556 0.2460 0.8126 0.205 Uiso 1 1 calc R . .
H19B H 0.1235 0.2350 0.7555 0.205 Uiso 1 1 calc R . .
H19C H 0.1160 0.2554 0.8307 0.205 Uiso 1 1 calc R . .
C20 C 0.4025(16) 0.2872(4) 0.7861(10) 0.153(7) Uani 1 1 d DU . .
H20A H 0.4059 0.2646 0.7909 0.184 Uiso 1 1 calc R . .
H20B H 0.4108 0.2960 0.8392 0.184 Uiso 1 1 calc R . .
C21 C 0.5195(18) 0.2987(4) 0.7485(10) 0.133(5) Uani 1 1 d U . .
H21A H 0.6015 0.3000 0.7885 0.160 Uiso 1 1 calc R . .
H21B H 0.5338 0.2847 0.7065 0.160 Uiso 1 1 calc R . .
C22 C 0.5674(13) 0.3477(3) 0.6809(9) 0.111(5) Uani 1 1 d . . .
H22A H 0.5849 0.3372 0.6337 0.133 Uiso 1 1 calc R . .
H22B H 0.6520 0.3501 0.7182 0.133 Uiso 1 1 calc R . .
C23 C 0.5113(13) 0.3785(3) 0.6583(8) 0.096(4) Uani 1 1 d U . .
H23A H 0.5104 0.3910 0.7057 0.115 Uiso 1 1 calc R . .
H23B H 0.5652 0.3893 0.6260 0.115 Uiso 1 1 calc R . .
C24 C 0.3106(15) 0.4029(3) 0.5956(9) 0.107(5) Uani 1 1 d U . .
H24A H 0.3587 0.4170 0.5670 0.128 Uiso 1 1 calc R . .
H24B H 0.2946 0.4134 0.6431 0.128 Uiso 1 1 calc R . .
C25 C 0.1824(15) 0.3936(3) 0.5443(8) 0.098(4) Uani 1 1 d . . .
H25A H 0.1218 0.4114 0.5359 0.117 Uiso 1 1 calc R . .
H25B H 0.1972 0.3867 0.4928 0.117 Uiso 1 1 calc R . .
C26 C 0.028(2) 0.3550(4) 0.5586(12) 0.142(6) Uani 1 1 d DU . .
C27 C -0.066(2) 0.3679(5) 0.4911(13) 0.206(8) Uani 1 1 d DU . .
H27A H -0.0432 0.3894 0.4835 0.309 Uiso 1 1 calc R . .
H27B H -0.1548 0.3668 0.5014 0.309 Uiso 1 1 calc R . .
H27C H -0.0612 0.3562 0.4439 0.309 Uiso 1 1 calc R . .
C28 C -0.1191(11) 0.4738(3) 0.7957(8) 0.072(3) Uani 1 1 d U . .
C29 C -0.1230(13) 0.5047(3) 0.7768(9) 0.108(5) Uani 1 1 d DU . .
H29 H -0.1121 0.5114 0.7267 0.130 Uiso 1 1 calc R . .
C30 C -0.1436(15) 0.5260(4) 0.8342(12) 0.121(6) Uani 1 1 d DU . .
H30 H -0.1411 0.5471 0.8215 0.146 Uiso 1 1 calc R . .
C31 C -0.1675(13) 0.5186(3) 0.9082(11) 0.106(5) Uani 1 1 d . . .
H31 H -0.1858 0.5335 0.9440 0.128 Uiso 1 1 calc R . .
C32 C -0.1616(11) 0.4855(3) 0.9258(9) 0.083(3) Uani 1 1 d U . .
C33 C -0.1775(10) 0.4719(3) 1.0027(8) 0.073(3) Uani 1 1 d U . .
C34 C -0.2098(12) 0.4915(3) 1.0676(9) 0.134(6) Uani 1 1 d . . .
H34A H -0.2185 0.4799 1.1143 0.202 Uiso 1 1 d R . .
H34B H -0.1384 0.5064 1.0812 0.202 Uiso 1 1 d R . .
H34C H -0.2921 0.5023 1.0471 0.202 Uiso 1 1 d R . .
C35 C -0.1724(12) 0.4249(3) 1.0725(9) 0.097(4) Uani 1 1 d U . .
H35A H -0.2323 0.4358 1.1009 0.116 Uiso 1 1 calc R . .
H35B H -0.0848 0.4240 1.1074 0.116 Uiso 1 1 calc R . .
C36 C -0.2219(12) 0.3929(3) 1.0550(7) 0.082(3) Uani 1 1 d U . .
H36A H -0.2044 0.3803 1.1031 0.098 Uiso 1 1 calc R . .
H36B H -0.3176 0.3931 1.0339 0.098 Uiso 1 1 calc R . .
C37 C -0.2036(14) 0.3511(3) 0.9617(9) 0.097(4) Uani 1 1 d U . .
H37A H -0.2972 0.3533 0.9364 0.117 Uiso 1 1 calc R . .
H37B H -0.1954 0.3350 1.0023 0.117 Uiso 1 1 calc R . .
C38 C -0.1201(13) 0.3433(3) 0.9010(8) 0.099(4) Uani 1 1 d U . .
H38A H -0.0261 0.3421 0.9261 0.119 Uiso 1 1 calc R . .
H38B H -0.1474 0.3234 0.8756 0.119 Uiso 1 1 calc R . .
C39 C -0.0542(13) 0.3668(3) 0.7896(9) 0.100(4) Uani 1 1 d U . .
H39A H -0.0666 0.3473 0.7601 0.120 Uiso 1 1 calc R . .
H39B H 0.0377 0.3678 0.8187 0.120 Uiso 1 1 calc R . .
C40 C -0.0829(13) 0.3932(3) 0.7347(8) 0.096(4) Uani 1 1 d U . .
H40A H -0.0082 0.3965 0.7082 0.115 Uiso 1 1 calc R . .
H40B H -0.1619 0.3888 0.6943 0.115 Uiso 1 1 calc R . .
C41 C -0.0988(12) 0.4473(4) 0.7495(8) 0.088(4) Uani 1 1 d U . .
C42 C -0.0729(18) 0.4551(4) 0.6669(10) 0.164(8) Uani 1 1 d . . .
H42A H -0.0733 0.4773 0.6600 0.246 Uiso 1 1 calc R . .
H42B H -0.1417 0.4459 0.6270 0.246 Uiso 1 1 calc R . .
H42C H 0.0127 0.4469 0.6618 0.246 Uiso 1 1 calc R . .
C43 C 0.7353(18) 0.3215(5) 1.1810(12) 0.131(5) Uani 1 1 d DU A .
C44 C 0.8589(18) 0.3057(5) 1.1908(13) 0.166(6) Uani 1 1 d DU . .
H44 H 0.9334 0.3120 1.2283 0.199 Uiso 1 1 calc R . .
C45 C 0.8627(19) 0.2805(4) 1.1422(12) 0.138(5) Uani 1 1 d U . .
H45 H 0.9447 0.2704 1.1464 0.165 Uiso 1 1 calc R . .
C46 C 0.7542(19) 0.2683(5) 1.0862(13) 0.168(6) Uani 1 1 d DU . .
H46 H 0.7630 0.2511 1.0544 0.201 Uiso 1 1 calc R . .
C47 C 0.6309(19) 0.2841(5) 1.0817(13) 0.130(5) Uani 1 1 d DU A .
C48 C 0.505(2) 0.2735(4) 1.0334(10) 0.127(5) Uani 1 1 d DU A .
C49 C 0.509(2) 0.2448(4) 0.9897(10) 0.215(9) Uani 1 1 d DU . .
H49A H 0.4170 0.2422 0.9635 0.323 Uiso 1 1 d R . .
H49B H 0.5631 0.2480 0.9505 0.323 Uiso 1 1 d R . .
H49C H 0.5389 0.2264 1.0204 0.323 Uiso 1 1 d R . .
C50 C 0.2550(13) 0.2824(3) 1.0024(8) 0.110(5) Uani 1 1 d DU A .
H50A H 0.2371 0.2603 0.9936 0.132 Uiso 1 1 calc R . .
H50B H 0.2381 0.2930 0.9511 0.132 Uiso 1 1 calc R . .
C51 C 0.1720(12) 0.2955(3) 1.0546(7) 0.076(3) Uani 1 1 d U A .
H51A H 0.0783 0.2946 1.0285 0.092 Uiso 1 1 calc R . .
H51B H 0.1834 0.2835 1.1037 0.092 Uiso 1 1 calc R . .
C52 C 0.1398(10) 0.3433(3) 1.1207(6) 0.067(3) Uani 1 1 d . A .
H52A H 0.1439 0.3323 1.1708 0.080 Uiso 1 1 calc R . .
H52B H 0.0467 0.3454 1.0944 0.080 Uiso 1 1 calc R . .
C53 C 0.2034(14) 0.3746(3) 1.1354(7) 0.089(4) Uani 1 1 d U A .
H53A H 0.1990 0.3858 1.0855 0.107 Uiso 1 1 calc R . .
H53B H 0.1586 0.3870 1.1699 0.107 Uiso 1 1 calc R . .
C54 C 0.4200(14) 0.3959(4) 1.2035(10) 0.147(7) Uani 1 1 d DU A .
H54A H 0.3808 0.4071 1.2426 0.176 Uiso 1 1 calc R . .
H54B H 0.4285 0.4101 1.1605 0.176 Uiso 1 1 calc R . .
C55 C 0.5500(14) 0.3829(4) 1.2403(11) 0.172(9) Uani 1 1 d DU A .
H55A H 0.6177 0.3990 1.2428 0.206 Uiso 1 1 calc R . .
H55B H 0.5478 0.3767 1.2946 0.206 Uiso 1 1 calc R . .
C56 C 0.7073(15) 0.3469(4) 1.2314(11) 0.159(6) Uani 1 1 d DU A .
C57 C 0.8139(14) 0.3616(5) 1.2945(13) 0.243(10) Uani 1 1 d DU . .
H57A H 0.8989 0.3516 1.2964 0.364 Uiso 1 1 d R . .
H57B H 0.8225 0.3836 1.2859 0.364 Uiso 1 1 d R . .
H57C H 0.7855 0.3583 1.3442 0.364 Uiso 1 1 d R . .
N1 N 0.2646(8) 0.36573(19) 0.7584(5) 0.066(3) Uani 1 1 d . . .
N2 N 0.0730(8) 0.41382(16) 0.9320(5) 0.050(2) Uani 1 1 d . . .
N3 N 0.4396(9) 0.3574(2) 1.0200(6) 0.093(3) Uani 1 1 d U . .
N4 N 0.6497(7) 0.41306(18) 0.8680(5) 0.054(2) Uani 1 1 d . . .
N5 N 0.4667(9) 0.4534(2) 1.0442(6) 0.085(3) Uani 1 1 d U . .
N6 N 0.2832(11) 0.4638(2) 0.7788(6) 0.097(3) Uani 1 1 d U . .
N7 N 0.4043(10) 0.3052(2) 1.2207(5) 0.071(3) Uani 1 1 d . . .
N8 N 0.2925(13) 0.3128(2) 1.5608(8) 0.119(5) Uani 1 1 d . . .
N13 N 0.0578(13) 0.3187(3) 0.6434(8) 0.100(4) Uani 1 1 d U . .
N14 N 0.2752(13) 0.2966(2) 0.7369(6) 0.092(3) Uani 1 1 d DU . .
N15 N 0.1267(10) 0.3695(3) 0.5818(6) 0.088(3) Uani 1 1 d . . .
N16 N -0.1384(8) 0.4657(2) 0.8718(7) 0.071(3) Uani 1 1 d U . .
N17 N -0.1629(8) 0.4417(2) 1.0050(6) 0.065(2) Uani 1 1 d U . .
N18 N -0.1051(9) 0.4214(3) 0.7780(6) 0.073(3) Uani 1 1 d U . .
N19 N 0.6277(15) 0.3058(4) 1.1244(10) 0.130(5) Uani 1 1 d U . .
N20 N 0.5860(12) 0.3572(4) 1.1990(7) 0.134(5) Uani 1 1 d DU . .
N21 N 0.3913(12) 0.2874(2) 1.0437(6) 0.099(3) Uani 1 1 d DU . .
O1 O 0.4801(9) 0.3292(2) 0.7164(6) 0.106(3) Uani 1 1 d U . .
O2 O 0.3879(7) 0.37477(17) 0.6174(5) 0.073(2) Uani 1 1 d U . .
O3 O -0.1424(7) 0.36837(17) 0.8427(5) 0.074(2) Uani 1 1 d . . .
O4 O -0.1506(7) 0.38024(17) 0.9959(5) 0.074(2) Uani 1 1 d U . .
O5 O 0.2117(7) 0.32713(16) 1.0719(4) 0.0624(19) Uani 1 1 d . . .
O6 O 0.3385(10) 0.36897(19) 1.1729(5) 0.105(3) Uani 1 1 d U . .
O7 O 0.553(2) 0.4786(4) 0.1963(9) 0.269(8) Uani 1 1 d U . .
O8 O 0.168(3) 0.4307(6) 0.3188(16) 0.393(13) Uani 1 1 d U . .
O9 O 0.275(3) 0.4829(7) 0.6352(16) 0.422(14) Uani 1 1 d U . .
O10 O 0.451(4) 0.4748(10) 0.330(2) 0.55(2) Uani 1 1 d U . .
O11 O 0.565(3) 0.4667(8) 0.704(2) 0.470(17) Uani 1 1 d U . .

loop_
_atom_site_aniso_label
_atom_site_aniso_U_11
_atom_site_aniso_U_22
_atom_site_aniso_U_33
_atom_site_aniso_U_23
_atom_site_aniso_U_13
_atom_site_aniso_U_12
Co1 0.0757(11) 0.0588(9) 0.0839(11) -0.0309(8) 0.0516(9) -0.0247(8)
Co2 0.0278(7) 0.0418(7) 0.0709(9) -0.0038(6) 0.0188(6) -0.0008(6)
Co3 0.0592(10) 0.0779(11) 0.0972(12) 0.0492(9) 0.0348(9) 0.0210(8)
Fe1 0.0243(7) 0.0382(7) 0.0441(8) 0.0016(6) 0.0103(5) 0.0009(6)
Fe2 0.0554(10) 0.0619(10) 0.0688(10) -0.0133(8) 0.0301(8) 0.0012(8)
C1 0.032(5) 0.041(5) 0.064(7) -0.005(5) 0.021(5) -0.002(4)
C2 0.028(5) 0.043(5) 0.059(6) -0.004(5) 0.008(5) -0.007(4)
C3 0.036(6) 0.078(8) 0.075(7) 0.028(6) 0.027(5) 0.009(5)
C4 0.037(6) 0.039(5) 0.047(6) -0.002(4) 0.005(5) -0.004(4)
C5 0.026(5) 0.071(7) 0.057(7) -0.002(5) 0.012(5) -0.016(5)
C6 0.056(6) 0.043(5) 0.059(6) 0.002(5) 0.016(5) 0.006(5)
C7 0.073(8) 0.042(6) 0.077(8) 0.003(6) 0.018(7) 0.024(5)
C8 0.090(9) 0.074(8) 0.113(10) -0.048(8) 0.065(8) -0.042(7)
C9 0.046(7) 0.055(8) 0.051(8) 0.013(6) 0.012(6) 0.013(7)
C10 0.057(9) 0.079(9) 0.071(9) -0.011(7) 0.023(7) -0.009(7)
C11 0.100(10) 0.091(10) 0.100(10) 0.010(7) 0.043(7) 0.011(7)
C12 0.034(6) 0.034(6) 0.042(6) -0.013(5) 0.011(5) -0.001(5)
N9 0.073(9) 0.093(9) 0.079(9) 0.017(7) 0.016(7) 0.004(8)
N10 0.084(9) 0.100(9) 0.087(9) -0.021(7) 0.024(8) -0.010(8)
N11 0.144(10) 0.130(11) 0.141(10) 0.010(8) 0.062(8) 0.000(8)
N12 0.062(8) 0.043(7) 0.058(7) 0.003(6) 0.002(6) 0.004(6)
C9' 0.106(11) 0.093(11) 0.089(10) -0.011(8) 0.016(8) -0.027(9)
C10' 0.133(12) 0.135(12) 0.116(12) 0.010(9) 0.019(9) -0.018(9)
C11' 0.078(9) 0.074(9) 0.069(9) 0.006(8) 0.023(8) 0.018(8)
C12' 0.147(13) 0.141(13) 0.145(13) 0.003(9) 0.030(9) 0.027(9)
N10' 0.151(12) 0.155(12) 0.148(12) 0.020(9) 0.027(9) -0.001(9)
N11' 0.106(10) 0.094(9) 0.089(9) -0.001(8) 0.027(8) 0.025(8)
N12' 0.158(13) 0.155(13) 0.153(13) -0.008(9) 0.033(9) 0.015(9)
N9' 0.134(11) 0.132(11) 0.119(11) 0.001(9) 0.015(8) -0.022(9)
C13 0.115(11) 0.138(12) 0.128(11) -0.043(9) 0.038(9) -0.036(9)
C14 0.118(12) 0.160(14) 0.185(15) -0.045(13) 0.028(12) -0.005(10)
C15 0.127(10) 0.131(10) 0.176(11) -0.027(8) 0.052(9) -0.031(8)
C16 0.173(10) 0.141(10) 0.179(11) -0.014(9) 0.075(9) -0.043(8)
C17 0.111(9) 0.098(9) 0.117(10) -0.062(8) 0.073(8) -0.050(8)
C18 0.151(11) 0.085(8) 0.093(9) -0.037(7) 0.080(8) -0.027(8)
C19 0.231(15) 0.101(10) 0.104(10) -0.047(8) 0.099(10) -0.085(10)
C20 0.178(13) 0.144(13) 0.167(14) 0.014(11) 0.106(11) 0.017(12)
C21 0.181(12) 0.111(9) 0.113(10) 0.012(8) 0.042(9) -0.033(9)
C22 0.070(9) 0.111(11) 0.172(15) 0.001(11) 0.076(10) -0.029(8)
C23 0.082(8) 0.097(9) 0.112(9) 0.013(8) 0.024(7) -0.027(7)
C24 0.120(11) 0.091(9) 0.120(11) 0.004(8) 0.050(9) -0.021(9)
C25 0.098(11) 0.094(10) 0.102(11) -0.011(9) 0.023(9) 0.000(9)
C26 0.133(9) 0.144(9) 0.147(10) -0.021(8) 0.026(8) 0.007(8)
C27 0.185(16) 0.216(17) 0.232(18) -0.058(15) 0.079(14) -0.021(14)
C28 0.052(7) 0.073(8) 0.091(8) 0.028(7) 0.011(6) 0.001(6)
C29 0.099(10) 0.097(10) 0.130(11) 0.030(9) 0.028(9) 0.006(8)
C30 0.104(12) 0.071(10) 0.188(18) 0.020(11) 0.028(13) 0.014(9)
C31 0.086(10) 0.045(8) 0.183(17) 0.007(9) 0.015(11) 0.005(7)
C32 0.040(6) 0.083(9) 0.121(10) -0.013(8) 0.010(7) 0.000(6)
C33 0.035(6) 0.078(7) 0.103(9) -0.036(7) 0.006(6) 0.004(5)
C34 0.071(9) 0.154(14) 0.179(15) -0.096(13) 0.026(9) 0.020(9)
C35 0.054(8) 0.123(11) 0.117(12) -0.004(10) 0.027(8) -0.001(8)
C36 0.062(7) 0.106(8) 0.086(8) 0.019(7) 0.037(6) 0.006(6)
C37 0.092(9) 0.067(8) 0.136(11) 0.024(8) 0.029(8) 0.007(7)
C38 0.095(9) 0.054(7) 0.138(10) -0.002(7) -0.002(8) 0.016(6)
C39 0.080(9) 0.106(10) 0.119(10) -0.046(8) 0.032(8) 0.005(8)
C40 0.085(10) 0.130(12) 0.087(10) -0.025(8) 0.050(8) -0.025(9)
C41 0.066(8) 0.111(10) 0.084(9) -0.001(9) 0.008(7) 0.001(8)
C42 0.192(19) 0.181(18) 0.129(14) 0.054(13) 0.056(13) -0.019(15)
C43 0.111(8) 0.142(9) 0.154(9) 0.065(7) 0.056(7) 0.012(7)
C44 0.131(10) 0.170(12) 0.208(12) 0.066(10) 0.061(10) 0.004(10)
C45 0.122(10) 0.126(10) 0.187(12) 0.059(9) 0.083(9) 0.041(9)
C46 0.160(10) 0.159(10) 0.207(11) 0.051(9) 0.091(9) 0.028(9)
C47 0.125(10) 0.135(10) 0.156(10) 0.073(8) 0.095(9) 0.040(9)
C48 0.195(11) 0.104(9) 0.106(9) 0.042(7) 0.089(8) 0.018(9)
C49 0.40(3) 0.157(16) 0.136(14) 0.047(13) 0.176(16) 0.120(17)
C50 0.145(11) 0.098(9) 0.086(9) 0.001(7) 0.019(8) 0.051(9)
C51 0.084(8) 0.072(7) 0.073(8) 0.002(6) 0.015(6) 0.009(6)
C52 0.058(7) 0.079(8) 0.069(8) 0.006(6) 0.025(6) 0.017(6)
C53 0.129(10) 0.066(8) 0.074(8) 0.007(7) 0.025(8) 0.030(8)
C54 0.147(15) 0.150(15) 0.149(15) 0.076(12) 0.041(11) -0.065(12)
C55 0.156(15) 0.176(16) 0.163(15) 0.050(13) -0.016(12) -0.044(13)
C56 0.135(10) 0.162(12) 0.182(12) 0.075(10) 0.035(10) -0.025(10)
C57 0.170(15) 0.241(17) 0.282(18) -0.011(15) -0.039(14) -0.019(14)
N1 0.064(6) 0.061(6) 0.083(6) -0.031(5) 0.038(5) -0.021(5)
N2 0.037(5) 0.044(5) 0.071(6) -0.007(4) 0.015(4) -0.003(4)
N3 0.064(6) 0.099(7) 0.116(8) 0.073(7) 0.021(6) 0.016(5)
N4 0.029(5) 0.064(5) 0.073(6) -0.006(4) 0.018(4) -0.007(4)
N5 0.063(7) 0.109(8) 0.081(7) -0.025(6) 0.007(6) -0.010(6)
N6 0.124(10) 0.079(7) 0.087(8) 0.013(6) 0.016(7) 0.026(7)
N7 0.096(8) 0.066(6) 0.054(6) 0.010(5) 0.023(6) 0.019(5)
N8 0.174(12) 0.086(8) 0.136(10) -0.060(7) 0.129(9) -0.071(7)
N13 0.126(10) 0.084(7) 0.113(9) -0.061(7) 0.077(8) -0.057(7)
N14 0.126(9) 0.065(6) 0.108(8) -0.019(6) 0.081(7) -0.042(6)
N15 0.069(7) 0.123(10) 0.076(7) -0.034(7) 0.022(6) -0.027(7)
N16 0.036(5) 0.059(6) 0.115(8) -0.008(6) 0.010(5) 0.002(4)
N17 0.046(5) 0.071(6) 0.080(7) -0.004(5) 0.019(5) -0.002(5)
N18 0.053(6) 0.082(7) 0.089(7) 0.005(6) 0.028(5) -0.010(5)
N19 0.135(8) 0.126(8) 0.143(8) 0.063(6) 0.061(7) 0.004(7)
N20 0.085(8) 0.175(12) 0.129(10) 0.080(9) -0.013(7) 0.002(8)
N21 0.140(8) 0.106(7) 0.067(6) 0.021(5) 0.062(6) 0.078(7)
O1 0.098(7) 0.101(7) 0.141(8) 0.001(6) 0.073(6) -0.001(5)
O2 0.061(5) 0.061(5) 0.100(6) -0.011(4) 0.023(4) -0.016(4)
O3 0.051(5) 0.067(5) 0.110(6) -0.025(5) 0.030(4) 0.002(4)
O4 0.052(5) 0.069(5) 0.101(6) 0.014(4) 0.015(4) -0.001(4)
O5 0.062(5) 0.068(5) 0.064(5) 0.006(4) 0.029(4) 0.011(4)
O6 0.111(7) 0.067(5) 0.122(8) 0.016(5) -0.010(6) 0.010(5)
O7 0.365(17) 0.285(15) 0.177(11) -0.052(11) 0.099(12) -0.124(13)
O8 0.49(2) 0.323(18) 0.42(2) 0.060(16) 0.213(17) 0.119(16)
O9 0.47(2) 0.42(2) 0.39(2) 0.078(17) 0.127(17) -0.065(18)
O10 0.52(3) 0.59(3) 0.52(3) -0.02(2) 0.095(19) -0.001(19)
O11 0.45(2) 0.47(2) 0.50(2) -0.004(19) 0.117(18) 0.005(18)

loop_
_atom_type_symbol
_atom_type_description
_atom_type_scat_dispersion_real
_atom_type_scat_dispersion_imag
_atom_type_scat_source
C C 0.0033 0.0016 'International Tables Vol C Tables 4.2.6.8 and 6.1.1.4'
H H 0.0000 0.0000 'International Tables Vol C Tables 4.2.6.8 and 6.1.1.4'
N N 0.0061 0.0033 'International Tables Vol C Tables 4.2.6.8 and 6.1.1.4'
O O 0.0106 0.0060 'International Tables Vol C Tables 4.2.6.8 and 6.1.1.4'
Fe Fe 0.3463 0.8444 'International Tables Vol C Tables 4.2.6.8 and 6.1.1.4'
Co Co 0.3494 0.9721 'International Tables Vol C Tables 4.2.6.8 and 6.1.1.4'

loop_
_geom_angle_atom_site_label_1
_geom_angle_atom_site_label_2
_geom_angle_atom_site_label_3
_geom_angle
_geom_angle_site_symmetry_1
_geom_angle_site_symmetry_3
N8 Co1 N1 168.8(4) 1_554 .
N8 Co1 N14 95.3(4) 1_554 .
N1 Co1 N14 89.7(4) . .
N8 Co1 N13 90.5(4) 1_554 .
N1 Co1 N13 100.5(3) . .
N14 Co1 N13 74.7(5) . .
N8 Co1 N15 89.8(5) 1_554 .
N1 Co1 N15 91.6(4) . .
N14 Co1 N15 146.2(5) . .
N13 Co1 N15 71.9(5) . .
N8 Co1 O1 88.5(5) 1_554 .
N1 Co1 O1 83.6(3) . .
N14 Co1 O1 71.5(4) . .
N13 Co1 O1 146.0(5) . .
N15 Co1 O1 142.1(4) . .
N8 Co1 O2 84.4(3) 1_554 .
N1 Co1 O2 85.5(3) . .
N14 Co1 O2 142.2(4) . .
N13 Co1 O2 143.0(5) . .
N15 Co1 O2 71.5(4) . .
O1 Co1 O2 70.7(3) . .
N2 Co2 N4 171.4(3) . 1_455
N2 Co2 N16 94.6(3) . .
N4 Co2 N16 93.9(3) 1_455 .
N2 Co2 N17 95.6(3) . .
N4 Co2 N17 88.2(3) 1_455 .
N16 Co2 N17 73.4(4) . .
N2 Co2 N18 85.0(3) . .
N4 Co2 N18 96.2(3) 1_455 .
N16 Co2 N18 72.5(4) . .
N17 Co2 N18 145.8(4) . .
N2 Co2 O3 89.0(3) . .
N4 Co2 O3 83.4(3) 1_455 .
N16 Co2 O3 142.4(4) . .
N17 Co2 O3 143.6(3) . .
N18 Co2 O3 70.5(4) . .
N2 Co2 O4 88.0(3) . .
N4 Co2 O4 85.8(3) 1_455 .
N16 Co2 O4 146.1(4) . .
N17 Co2 O4 72.8(3) . .
N18 Co2 O4 141.3(4) . .
O3 Co2 O4 71.3(3) . .
N7 Co3 N3 168.8(4) . .
N7 Co3 N19 92.5(4) . .
N3 Co3 N19 98.6(4) . .
N7 Co3 N20 87.7(4) . .
N3 Co3 N20 93.7(4) . .
N19 Co3 N20 74.3(7) . .
N7 Co3 N21 92.7(4) . .
N3 Co3 N21 91.8(4) . .
N19 Co3 N21 75.2(6) . .
N20 Co3 N21 149.5(5) . .
N7 Co3 O6 82.5(3) . .
N3 Co3 O6 87.6(4) . .
N19 Co3 O6 142.8(6) . .
N20 Co3 O6 68.7(5) . .
N21 Co3 O6 141.6(4) . .
N7 Co3 O5 87.4(3) . .
N3 Co3 O5 84.2(3) . .
N19 Co3 O5 146.4(5) . .
N20 Co3 O5 139.2(5) . .
N21 Co3 O5 71.3(3) . .
O6 Co3 O5 70.5(3) . .
C6 Fe1 C1 87.8(4) . .
C6 Fe1 C4 89.0(4) . .
C1 Fe1 C4 91.9(3) . .
C6 Fe1 C5 94.3(4) . .
C1 Fe1 C5 177.9(4) . .
C4 Fe1 C5 87.8(4) . .
C6 Fe1 C2 88.7(4) . .
C1 Fe1 C2 90.0(4) . .
C4 Fe1 C2 176.9(4) . .
C5 Fe1 C2 90.4(4) . .
C6 Fe1 C3 179.0(4) . .
C1 Fe1 C3 91.3(4) . .
C4 Fe1 C3 91.5(4) . .
C5 Fe1 C3 86.6(4) . .
C2 Fe1 C3 90.9(4) . .
C12' Fe2 C11 141.4(18) . .
C12' Fe2 C9' 91.4(18) . .
C11 Fe2 C9' 127.1(15) . .
C12' Fe2 C7 92.6(12) . .
C11 Fe2 C7 93.8(9) . .
C9' Fe2 C7 79.1(9) . .
C12' Fe2 C8 89.7(13) . .
C11 Fe2 C8 83.1(9) . .
C9' Fe2 C8 103.0(9) . .
C7 Fe2 C8 176.9(5) . .
C12' Fe2 C9 121.5(16) . .
C11 Fe2 C9 95.6(12) . .
C9' Fe2 C9 35.3(10) . .
C7 Fe2 C9 96.2(7) . .
C8 Fe2 C9 84.4(7) . .
C12' Fe2 C10 51.6(15) . .
C11 Fe2 C10 91.1(12) . .
C9' Fe2 C10 139.2(12) . .
C7 Fe2 C10 85.4(7) . .
C8 Fe2 C10 94.4(7) . .
C9 Fe2 C10 173.1(9) . .
C12' Fe2 C11' 174.4(15) . .
C11 Fe2 C11' 37.0(11) . .
C9' Fe2 C11' 90.4(13) . .
C7 Fe2 C11' 82.6(7) . .
C8 Fe2 C11' 95.0(7) . .
C9 Fe2 C11' 62.1(9) . .
C10 Fe2 C11' 124.8(10) . .
C12' Fe2 C10' 96.9(18) . .
C11 Fe2 C10' 44.9(12) . .
C9' Fe2 C10' 167.7(13) . .
C7 Fe2 C10' 91.5(10) . .
C8 Fe2 C10' 86.2(10) . .
C9 Fe2 C10' 140.3(12) . .
C10 Fe2 C10' 46.2(11) . .
C11' Fe2 C10' 80.5(13) . .
C12' Fe2 C12 35.2(14) . .
C11 Fe2 C12 171.9(10) . .
C9' Fe2 C12 57.4(11) . .
C7 Fe2 C12 93.8(5) . .
C8 Fe2 C12 89.3(6) . .
C9 Fe2 C12 86.4(8) . .
C10 Fe2 C12 86.7(8) . .
C11' Fe2 C12 147.5(9) . .
C10' Fe2 C12 132.0(12) . .
N1 C1 Fe1 178.6(9) . .
N2 C2 Fe1 176.8(9) . .
N3 C3 Fe1 175.5(11) . .
N4 C4 Fe1 176.3(8) . .
N5 C5 Fe1 177.8(10) . .
N6 C6 Fe1 177.1(9) . .
N7 C7 Fe2 175.4(9) . .
N8 C8 Fe2 175.5(10) . .
N9 C9 Fe2 177(2) . .
N10 C10 Fe2 178(2) . .
N11 C11 Fe2 161(3) . .
N12 C12 Fe2 176.7(17) . .
N9' C9' Fe2 170(3) . .
N10' C10' Fe2 177(3) . .
N11' C11' Fe2 173(2) . .
N12' C12' Fe2 151(4) . .
N13 C13 C26 102.8(16) . .
N13 C13 C14 106.6(17) . .
C26 C13 C14 148(2) . .
C15 C14 C13 126(2) . .
C14 C15 C16 125.3(18) . .
C15 C16 C17 106.7(17) . .
N13 C17 C16 125.0(18) . .
N13 C17 C18 119.2(13) . .
C16 C17 C18 115.7(18) . .
N14 C18 C17 115.8(14) . .
N14 C18 C19 121.9(16) . .
C17 C18 C19 122.2(15) . .
N14 C20 C21 110.2(13) . .
O1 C21 C20 105.5(14) . .
O1 C22 C23 111.9(11) . .
O2 C23 C22 108.1(11) . .
O2 C24 C25 107.7(11) . .
N15 C25 C24 108.6(12) . .
N15 C26 C13 134(2) . .
N15 C26 C27 116.7(18) . .
C13 C26 C27 107(2) . .
C29 C28 N16 117.2(13) . .
C29 C28 C41 130.1(14) . .
N16 C28 C41 112.6(11) . .
C28 C29 C30 118.3(14) . .
C31 C30 C29 125.5(15) . .
C30 C31 C32 114.3(15) . .
N16 C32 C31 119.5(14) . .
N16 C32 C33 116.1(12) . .
C31 C32 C33 124.4(14) . .
N17 C33 C32 112.8(11) . .
N17 C33 C34 125.6(14) . .
C32 C33 C34 121.6(13) . .
N17 C35 C36 113.2(12) . .
O4 C36 C35 106.9(9) . .
O4 C37 C38 104.7(10) . .
O3 C38 C37 106.1(9) . .
O3 C39 C40 107.8(11) . .
N18 C40 C39 110.4(11) . .
N18 C41 C28 118.6(13) . .
N18 C41 C42 127.0(15) . .
C28 C41 C42 114.4(14) . .
C44 C43 C56 125(2) . .
C44 C43 N19 113(2) . .
C56 C43 N19 121.6(16) . .
C45 C44 C43 116(2) . .
C44 C45 C46 126.2(18) . .
C45 C46 C47 115(2) . .
N19 C47 C46 118(2) . .
N19 C47 C48 117.7(17) . .
C46 C47 C48 124(2) . .
N21 C48 C49 124.2(19) . .
N21 C48 C47 118.2(16) . .
C49 C48 C47 116(2) . .
N21 C50 C51 105.2(10) . .
O5 C51 C50 108.4(10) . .
O5 C52 C53 106.5(9) . .
O6 C53 C52 105.9(9) . .
O6 C54 C55 104.9(13) . .
N20 C55 C54 113.0(15) . .
N20 C56 C43 106.3(16) . .
N20 C56 C57 129.7(14) . .
C43 C56 C57 122.6(16) . .
C1 N1 Co1 162.6(8) . .
C2 N2 Co2 156.8(8) . .
C3 N3 Co3 160.0(9) . .
C4 N4 Co2 157.8(8) . 1_655
C7 N7 Co3 154.0(9) . .
C8 N8 Co1 158.8(11) . 1_556
C13 N13 C17 128.1(14) . .
C13 N13 Co1 119.3(11) . .
C17 N13 Co1 112.6(11) . .
C18 N14 C20 121.4(14) . .
C18 N14 Co1 117.6(11) . .
C20 N14 Co1 121.0(10) . .
C26 N15 C25 129.2(15) . .
C26 N15 Co1 104.9(13) . .
C25 N15 Co1 119.0(8) . .
C32 N16 C28 125.2(11) . .
C32 N16 Co2 117.8(10) . .
C28 N16 Co2 117.0(8) . .
C33 N17 C35 121.1(12) . .
C33 N17 Co2 119.6(9) . .
C35 N17 Co2 119.1(8) . .
C41 N18 C40 121.7(12) . .
C41 N18 Co2 119.3(10) . .
C40 N18 Co2 118.9(8) . .
C47 N19 C43 130.8(19) . .
C47 N19 Co3 117.9(16) . .
C43 N19 Co3 111.3(13) . .
C56 N20 C55 111.7(11) . .
C56 N20 Co3 122.8(12) . .
C55 N20 Co3 122.5(10) . .
C48 N21 C50 129.7(13) . .
C48 N21 Co3 110.1(11) . .
C50 N21 Co3 119.1(8) . .
C22 O1 C21 121.3(11) . .
C22 O1 Co1 112.6(9) . .
C21 O1 Co1 118.1(9) . .
C23 O2 C24 116.6(10) . .
C23 O2 Co1 117.2(7) . .
C24 O2 Co1 110.9(7) . .
C39 O3 C38 112.1(10) . .
C39 O3 Co2 111.0(7) . .
C38 O3 Co2 113.2(7) . .
C37 O4 C36 113.9(9) . .
C37 O4 Co2 112.0(7) . .
C36 O4 Co2 110.2(6) . .
C52 O5 C51 115.7(8) . .
C52 O5 Co3 112.6(6) . .
C51 O5 Co3 109.1(6) . .
C53 O6 C54 117.4(10) . .
C53 O6 Co3 114.8(7) . .
C54 O6 Co3 118.2(9) . .

loop_
_geom_bond_atom_site_label_1
_geom_bond_atom_site_label_2
_geom_bond_distance
_geom_bond_site_symmetry_2
Co1 N8 2.069(10) 1_554
Co1 N1 2.072(8) .
Co1 N14 2.162(10) .
Co1 N13 2.181(11) .
Co1 N15 2.205(12) .
Co1 O1 2.271(10) .
Co1 O2 2.275(7) .
Co2 N2 2.116(8) .
Co2 N4 2.128(8) 1_455
Co2 N16 2.131(9) .
Co2 N17 2.143(9) .
Co2 N18 2.177(10) .
Co2 O3 2.300(7) .
Co2 O4 2.302(7) .
Co3 N7 2.091(9) .
Co3 N3 2.095(9) .
Co3 N19 2.149(15) .
Co3 N20 2.186(12) .
Co3 N21 2.187(11) .
Co3 O6 2.281(9) .
Co3 O5 2.292(7) .
Fe1 C6 1.886(10) .
Fe1 C1 1.942(10) .
Fe1 C4 1.943(9) .
Fe1 C5 1.943(11) .
Fe1 C2 1.948(9) .
Fe1 C3 1.949(11) .
Fe2 C12' 1.77(4) .
Fe2 C11 1.79(3) .
Fe2 C9' 1.80(3) .
Fe2 C7 1.931(12) .
Fe2 C8 1.942(13) .
Fe2 C9 1.96(2) .
Fe2 C10 1.96(2) .
Fe2 C11' 2.03(2) .
Fe2 C10' 2.04(4) .
Fe2 C12 2.039(18) .
C1 N1 1.151(11) .
C2 N2 1.155(10) .
C3 N3 1.123(11) .
C4 N4 1.147(10) .
C5 N5 1.140(11) .
C6 N6 1.178(12) .
C7 N7 1.147(12) .
C8 N8 1.141(13) .
C9 N9 1.05(2) .
C10 N10 1.10(3) .
C11 N11 1.12(3) .
C12 N12 1.08(2) .
C9' N9' 1.08(3) .
C10' N10' 1.32(4) .
C11' N11' 1.17(3) .
C12' N12' 1.06(4) .
C13 N13 1.320(19) .
C13 C26 1.373(10) .
C13 C14 1.379(10) .
C14 C15 1.337(10) .
C15 C16 1.384(7) .
C16 C17 1.387(9) .
C17 N13 1.360(18) .
C17 C18 1.408(19) .
C18 N14 1.294(16) .
C18 C19 1.538(19) .
C20 N14 1.453(9) .
C20 C21 1.543(19) .
C21 O1 1.440(15) .
C22 O1 1.415(13) .
C22 C23 1.458(16) .
C23 O2 1.321(13) .
C24 O2 1.444(15) .
C24 C25 1.473(17) .
C25 N15 1.393(15) .
C26 N15 1.178(19) .
C26 C27 1.453(10) .
C28 C29 1.361(16) .
C28 N16 1.397(14) .
C28 C41 1.417(17) .
C29 C30 1.384(9) .
C30 C31 1.371(19) .
C31 C32 1.446(17) .
C32 N16 1.308(15) .
C32 C33 1.474(17) .
C33 N17 1.299(13) .
C33 C34 1.478(15) .
C35 N17 1.378(14) .
C35 C36 1.470(16) .
C36 O4 1.460(12) .
C37 O4 1.435(13) .
C37 C38 1.504(16) .
C38 O3 1.449(13) .
C39 O3 1.399(13) .
C39 C40 1.462(17) .
C40 N18 1.456(15) .
C41 N18 1.217(15) .
C41 C42 1.521(18) .
C43 C44 1.411(10) .
C43 C56 1.45(2) .
C43 N19 1.47(2) .
C44 C45 1.37(2) .
C45 C46 1.41(2) .
C46 C47 1.415(10) .
C47 N19 1.19(2) .
C47 C48 1.46(2) .
C48 N21 1.34(2) .
C48 C49 1.440(15) .
C50 N21 1.442(9) .
C50 C51 1.457(15) .
C51 O5 1.428(12) .
C52 O5 1.398(11) .
C52 C53 1.488(15) .
C53 O6 1.418(14) .
C54 O6 1.455(16) .
C54 C55 1.458(9) .
C55 N20 1.394(7) .
C56 N20 1.325(10) .
C56 C57 1.507(10) .
N4 Co2 2.128(8) 1_655
N8 Co1 2.069(10) 1_556

loop_
_platon_squeeze_void_nr
_platon_squeeze_void_average_x
_platon_squeeze_void_average_y
_platon_squeeze_void_average_z
_platon_squeeze_void_volume
_platon_squeeze_void_count_electrons
1 -0.016 0.000 0.000 648.2 19.0
2 0.043 0.500 0.500 648.2 19.1
